data_7057555
loop_
_publ_author_name
'Sheikh, Tahir Ali'
'Arshad, Muhammad Nadeem'
'Asiri, Abdullah M.'
'Rahman, Mohammed M.'

_publ_section_title
;
 Development of a selective and sensitive Ga3+ sensor for environmental
 safety: a comparative study of cyclohexyl and aromatic bis-sulphonamide
 fabricated glassy carbon electrodes
;
_journal_issue 16
_journal_name_full 'New Journal of Chemistry'
_journal_page_first 13589
_journal_paper_doi 10.1039/C8NJ02255K
_journal_volume 42
_journal_year 2018
_chemical_formula_moiety 'C22 H30 N2 O8 S2'
_chemical_formula_sum 'C22 H30 N2 O8 S2'
_chemical_formula_weight 514.60
_chemical_name_common N,N'-(cyclohexane-1,2-diyl)bis(2,5-dimethoxybenzenesulfonamide)
_chemical_name_systematic N,N'-(cyclohexane-1,2-diyl)bis(2,5-dimethoxybenzenesulfonamide)
_space_group_crystal_system monoclinic
_space_group_IT_number 14
_space_group_name_Hall '-P 2yab'
_space_group_name_H-M_alt 'P 1 21/a 1'
_symmetry_space_group_name_Hall '-P 2yab'
_symmetry_space_group_name_H-M 'P 1 21/a 1'
_atom_sites_solution_hydrogens geom
_audit_creation_date 2017-06-11
_audit_creation_method
;
  Olex2 1.2-ac2
  (compiled 2012.03.27 svn.r2268, GUI svn.r4156)
;
_audit_update_record
;
2017-06-13 deposited with the CCDC.
2018-07-09 downloaded from the CCDC.
;
_cell_angle_alpha 90
_cell_angle_beta 99.400(8)
_cell_angle_gamma 90
_cell_formula_units_Z 4
_cell_length_a 9.2975(9)
_cell_length_b 20.6352(18)
_cell_length_c 12.8103(9)
_cell_measurement_reflns_used 2483
_cell_measurement_temperature 296(2)
_cell_measurement_theta_max 29.4710
_cell_measurement_theta_min 2.9434
_cell_volume 2424.7(4)
_computing_cell_refinement 'CrysAlis PRO (Agilent, 2012)'
_computing_data_collection 'CrysAlis PRO (Agilent, 2012)'
_computing_data_reduction 'CrysAlis PRO (Agilent, 2012)'
_computing_molecular_graphics
;
O. V. Dolomanov, L. J. Bourhis, R. J. Gildea, J. A. K. Howard and H. Puschmann,
OLEX2: a complete structure solution, refinement and analysis program.
J. Appl. Cryst. (2009). 42, 339-341.
;
_computing_publication_material
;
O. V. Dolomanov, L. J. Bourhis, R. J. Gildea, J. A. K. Howard and H. Puschmann,
OLEX2: a complete structure solution, refinement and analysis program.
J. Appl. Cryst. (2009). 42, 339-341.
;
_computing_structure_refinement 'SHELXL-2014/7 (Sheldrick, 2014)'
_computing_structure_solution 'SHELXS-97 (Sheldrick, 1990)'
_diffrn_ambient_temperature 296(2)
_diffrn_measured_fraction_theta_full 0.999
_diffrn_measured_fraction_theta_max 0.893
_diffrn_measurement_device_type 'SuperNova, Dual, Cu at zero, Atlas, CCD'
_diffrn_measurement_method '\w scans'
_diffrn_radiation_type MoK\a
_diffrn_radiation_wavelength 0.7107
_diffrn_reflns_av_R_equivalents 0.0639
_diffrn_reflns_av_unetI/netI 0.1283
_diffrn_reflns_Laue_measured_fraction_full 0.999
_diffrn_reflns_Laue_measured_fraction_max 0.893
_diffrn_reflns_limit_h_max 11
_diffrn_reflns_limit_h_min -12
_diffrn_reflns_limit_k_max 27
_diffrn_reflns_limit_k_min -24
_diffrn_reflns_limit_l_max 17
_diffrn_reflns_limit_l_min -16
_diffrn_reflns_number 14872
_diffrn_reflns_point_group_measured_fraction_full 0.999
_diffrn_reflns_point_group_measured_fraction_max 0.893
_diffrn_reflns_theta_full 26.000
_diffrn_reflns_theta_max 29.536
_diffrn_reflns_theta_min 2.971
_diffrn_source 'fine-focus sealed tube'
_exptl_absorpt_coefficient_mu 0.270
_exptl_absorpt_correction_T_max 1.00000
_exptl_absorpt_correction_T_min 0.93715
_exptl_absorpt_correction_type multi-scan
_exptl_absorpt_process_details 'SADABS (Sheldrick, 96)'
_exptl_crystal_colour colorless
_exptl_crystal_density_diffrn 1.410
_exptl_crystal_density_method 'not measured'
_exptl_crystal_description block
_exptl_crystal_F_000 1088
_exptl_crystal_size_max 0.31
_exptl_crystal_size_mid 0.17
_exptl_crystal_size_min 0.10
_refine_diff_density_max 0.356
_refine_diff_density_min -0.458
_refine_diff_density_rms 0.057
_refine_ls_extinction_method none
_refine_ls_goodness_of_fit_ref 0.983
_refine_ls_hydrogen_treatment constr
_refine_ls_matrix_type full
_refine_ls_number_parameters 307
_refine_ls_number_reflns 6050
_refine_ls_number_restraints 0
_refine_ls_restrained_S_all 0.983
_refine_ls_R_factor_all 0.1541
_refine_ls_R_factor_gt 0.0613
_refine_ls_shift/su_max 0.000
_refine_ls_shift/su_mean 0.000
_refine_ls_structure_factor_coef Fsqd
_refine_ls_weighting_details 'w=1/[\s^2^(Fo^2^)+(0.0317P)^2^] where P=(Fo^2^+2Fc^2^)/3'
_refine_ls_weighting_scheme calc
_refine_ls_wR_factor_gt 0.1067
_refine_ls_wR_factor_ref 0.1458
_reflns_Friedel_coverage 0.000
_reflns_number_gt 2694
_reflns_number_total 6050
_reflns_threshold_expression 'I > 2\s(I)'
_cod_data_source_file c8nj02255k2.cif
_cod_data_source_block shelx
_cod_depositor_comments 'Adding full bibliography for 7057555--7057556.cif.'
_cod_database_code 7057555
_shelx_shelxl_version_number 2014/7
_shelx_space_group_comment
;
The symmetry employed for this shelxl refinement is uniquely defined
by the following loop, which should always be used as a source of
symmetry information in preference to the above space-group names.
They are only intended as comments.
;

loop_
_space_group_symop_operation_xyz
'x, y, z'
'-x+1/2, y+1/2, -z'
'-x, -y, -z'
'x-1/2, -y-1/2, z'

loop_
_atom_site_label
_atom_site_type_symbol
_atom_site_fract_x
_atom_site_fract_y
_atom_site_fract_z
_atom_site_U_iso_or_equiv
_atom_site_adp_type
_atom_site_occupancy
_atom_site_site_symmetry_order
_atom_site_calc_flag
_atom_site_refinement_flags_posn
_atom_site_refinement_flags_adp
C1 C 0.0103(3) 0.14478(17) 0.1435(2) 0.0424(8) Uani 1 1 d . .
C2 C -0.0074(4) 0.20931(19) 0.1653(3) 0.0515(9) Uani 1 1 d . .
C3 C 0.0664(4) 0.2546(2) 0.1137(3) 0.0611(10) Uani 1 1 d . .
H3 H 0.055457 0.298521 0.126572 0.073 Uiso 1 1 calc R U
C4 C 0.1548(4) 0.2354(2) 0.0443(3) 0.0665(12) Uani 1 1 d . .
H4 H 0.203475 0.266446 0.010602 0.080 Uiso 1 1 calc R U
C5 C 0.1732(4) 0.1703(2) 0.0233(2) 0.0597(11) Uani 1 1 d . .
C6 C 0.1023(4) 0.12412(19) 0.0741(2) 0.0516(9) Uani 1 1 d . .
H6 H 0.115534 0.080203 0.062414 0.062 Uiso 1 1 calc R U
C7 C 0.0340(3) 0.11273(17) 0.3978(2) 0.0428(8) Uani 1 1 d . .
H7 H 0.074747 0.154474 0.380721 0.051 Uiso 1 1 calc R U
C8 C 0.1516(4) 0.06141(18) 0.4033(3) 0.0581(10) Uani 1 1 d . .
H8A H 0.189537 0.060668 0.337155 0.070 Uiso 1 1 calc R U
H8B H 0.109878 0.019208 0.413163 0.070 Uiso 1 1 calc R U
C9 C 0.2752(4) 0.0747(2) 0.4938(3) 0.0651(11) Uani 1 1 d . .
H9A H 0.347381 0.040543 0.496916 0.078 Uiso 1 1 calc R U
H9B H 0.321978 0.115332 0.481041 0.078 Uiso 1 1 calc R U
C10 C 0.2203(4) 0.07843(19) 0.5987(3) 0.0626(11) Uani 1 1 d . .
H10A H 0.181817 0.036538 0.614734 0.075 Uiso 1 1 calc R U
H10B H 0.300776 0.088845 0.654418 0.075 Uiso 1 1 calc R U
C11 C 0.1026(4) 0.12916(18) 0.5962(2) 0.0541(10) Uani 1 1 d . .
H11A H 0.144715 0.171751 0.590435 0.065 Uiso 1 1 calc R U
H11B H 0.063875 0.127644 0.662064 0.065 Uiso 1 1 calc R U
C12 C -0.0218(3) 0.11893(16) 0.5036(2) 0.0416(8) Uani 1 1 d . .
H12 H -0.071020 0.078341 0.516019 0.050 Uiso 1 1 calc R U
C13 C -0.2712(3) 0.13592(16) 0.6594(2) 0.0387(8) Uani 1 1 d . .
C14 C -0.1922(3) 0.17561(17) 0.7363(2) 0.0407(8) Uani 1 1 d . .
C15 C -0.1780(3) 0.15589(18) 0.8408(2) 0.0491(9) Uani 1 1 d . .
H15 H -0.123544 0.180714 0.893654 0.059 Uiso 1 1 calc R U
C16 C -0.2438(4) 0.09981(19) 0.8670(2) 0.0547(10) Uani 1 1 d . .
H16 H -0.234134 0.087503 0.937616 0.066 Uiso 1 1 calc R U
C17 C -0.3241(4) 0.06139(19) 0.7902(3) 0.0540(9) Uani 1 1 d . .
C18 C -0.3368(3) 0.07922(17) 0.6856(2) 0.0441(8) Uani 1 1 d . .
H18 H -0.388787 0.053450 0.632936 0.053 Uiso 1 1 calc R U
C19 C -0.0986(5) 0.2902(2) 0.2736(3) 0.0834(14) Uani 1 1 d . .
H19A H -0.166867 0.293889 0.321990 0.125 Uiso 1 1 calc R U
H19B H -0.002892 0.301477 0.309165 0.125 Uiso 1 1 calc R U
H19C H -0.126601 0.319037 0.214944 0.125 Uiso 1 1 calc R U
C20 C 0.2883(6) 0.0898(3) -0.0704(4) 0.117(2) Uani 1 1 d . .
H20A H 0.355420 0.086894 -0.119752 0.175 Uiso 1 1 calc R U
H20B H 0.327352 0.067094 -0.006655 0.175 Uiso 1 1 calc R U
H20C H 0.196886 0.070746 -0.100951 0.175 Uiso 1 1 calc R U
C21 C -0.0418(4) 0.2681(2) 0.7760(3) 0.0713(12) Uani 1 1 d . .
H21A H -0.010663 0.305740 0.741721 0.107 Uiso 1 1 calc R U
H21B H -0.091817 0.281327 0.832363 0.107 Uiso 1 1 calc R U
H21C H 0.041627 0.242451 0.804315 0.107 Uiso 1 1 calc R U
C22 C -0.4769(4) -0.0318(2) 0.7549(3) 0.0747(12) Uani 1 1 d . .
H22A H -0.509550 -0.068044 0.791689 0.112 Uiso 1 1 calc R U
H22B H -0.559500 -0.006526 0.723503 0.112 Uiso 1 1 calc R U
H22C H -0.425657 -0.047133 0.700476 0.112 Uiso 1 1 calc R U
N1 N -0.0947(3) 0.09845(14) 0.31829(17) 0.0488(8) Uani 1 1 d . .
H1 H -0.177945 0.097823 0.339298 0.059 Uiso 1 1 calc R U
N2 N -0.1298(3) 0.17160(13) 0.49753(16) 0.0438(7) Uani 1 1 d . .
H2 H -0.106728 0.209860 0.479393 0.053 Uiso 1 1 calc R U
O1 O -0.2416(3) 0.09133(14) 0.14382(16) 0.0660(8) Uani 1 1 d . .
O2 O -0.0204(3) 0.02369(12) 0.18490(16) 0.0654(7) Uani 1 1 d . .
O3 O -0.0979(3) 0.22478(12) 0.23560(18) 0.0630(7) Uani 1 1 d . .
O4 O 0.2665(3) 0.15576(18) -0.0466(2) 0.0872(10) Uani 1 1 d . .
O5 O -0.3685(3) 0.21870(12) 0.51047(16) 0.0620(7) Uani 1 1 d . .
O6 O -0.3505(2) 0.10319(12) 0.46422(15) 0.0551(7) Uani 1 1 d . .
O7 O -0.1366(2) 0.23107(12) 0.70201(15) 0.0522(6) Uani 1 1 d . .
O8 O -0.3838(3) 0.00666(15) 0.82612(18) 0.0795(9) Uani 1 1 d . .
S1 S -0.09274(10) 0.08388(5) 0.19492(6) 0.0493(3) Uani 1 1 d . .
S2 S -0.29190(9) 0.15838(5) 0.52460(6) 0.0457(3) Uani 1 1 d . .

loop_
_atom_site_aniso_label
_atom_site_aniso_U_11
_atom_site_aniso_U_22
_atom_site_aniso_U_33
_atom_site_aniso_U_23
_atom_site_aniso_U_13
_atom_site_aniso_U_12
C1 0.048(2) 0.043(2) 0.0350(16) -0.0003(15) 0.0041(15) -0.0073(17)
C2 0.050(2) 0.051(3) 0.049(2) 0.0056(18) -0.0048(17) -0.0049(19)
C3 0.070(3) 0.051(3) 0.056(2) 0.0056(19) -0.011(2) -0.012(2)
C4 0.070(3) 0.070(3) 0.055(2) 0.019(2) -0.004(2) -0.031(2)
C5 0.053(2) 0.088(4) 0.0366(18) 0.0064(19) 0.0048(16) -0.024(2)
C6 0.052(2) 0.060(3) 0.0443(18) -0.0007(17) 0.0120(16) -0.0110(19)
C7 0.0427(19) 0.049(2) 0.0382(17) 0.0011(15) 0.0108(15) -0.0007(17)
C8 0.056(2) 0.060(3) 0.062(2) -0.0019(18) 0.0226(19) 0.014(2)
C9 0.046(2) 0.083(3) 0.066(2) 0.004(2) 0.0068(19) 0.012(2)
C10 0.059(2) 0.065(3) 0.061(2) 0.0105(19) 0.0024(19) 0.010(2)
C11 0.060(2) 0.058(3) 0.0410(18) -0.0021(16) -0.0034(17) 0.007(2)
C12 0.046(2) 0.037(2) 0.0440(17) 0.0040(14) 0.0141(15) 0.0047(16)
C13 0.0337(17) 0.043(2) 0.0398(17) -0.0048(15) 0.0078(14) 0.0026(16)
C14 0.0374(18) 0.047(2) 0.0374(17) -0.0040(15) 0.0067(14) 0.0041(16)
C15 0.047(2) 0.060(3) 0.0401(18) -0.0100(16) 0.0065(15) -0.0078(19)
C16 0.061(2) 0.066(3) 0.0379(19) 0.0011(18) 0.0108(17) -0.004(2)
C17 0.057(2) 0.054(3) 0.051(2) -0.0017(18) 0.0124(18) -0.0042(19)
C18 0.0374(18) 0.051(2) 0.0423(19) -0.0127(16) 0.0030(15) 0.0019(17)
C19 0.110(4) 0.058(3) 0.074(3) -0.019(2) -0.009(2) 0.019(3)
C20 0.145(5) 0.123(5) 0.102(4) -0.019(4) 0.080(3) -0.024(4)
C21 0.074(3) 0.078(3) 0.060(2) -0.014(2) 0.007(2) -0.031(3)
C22 0.069(3) 0.054(3) 0.104(3) 0.001(2) 0.023(2) -0.013(2)
N1 0.0432(16) 0.067(2) 0.0392(14) -0.0070(13) 0.0155(12) -0.0124(15)
N2 0.0564(18) 0.0408(18) 0.0362(13) 0.0094(12) 0.0136(12) 0.0002(14)
O1 0.0519(15) 0.094(2) 0.0509(13) -0.0142(13) 0.0045(12) -0.0267(15)
O2 0.093(2) 0.0434(17) 0.0682(15) -0.0083(12) 0.0397(14) -0.0070(15)
O3 0.0705(18) 0.0509(18) 0.0657(15) -0.0052(13) 0.0057(13) 0.0125(14)
O4 0.090(2) 0.110(3) 0.0704(17) -0.0033(17) 0.0395(16) -0.033(2)
O5 0.0650(17) 0.0628(19) 0.0547(14) 0.0015(12) -0.0008(12) 0.0316(14)
O6 0.0544(15) 0.0670(19) 0.0421(12) -0.0169(11) 0.0025(11) -0.0078(13)
O7 0.0616(16) 0.0526(17) 0.0421(12) -0.0044(11) 0.0075(11) -0.0133(13)
O8 0.097(2) 0.073(2) 0.0696(16) 0.0067(15) 0.0153(15) -0.0286(18)
S1 0.0568(6) 0.0511(6) 0.0426(5) -0.0076(4) 0.0158(4) -0.0134(5)
S2 0.0450(5) 0.0544(6) 0.0365(4) -0.0047(4) 0.0031(4) 0.0075(4)

loop_
_atom_type_symbol
_atom_type_description
_atom_type_scat_dispersion_real
_atom_type_scat_dispersion_imag
_atom_type_scat_source
C C 0.0033 0.0016 'International Tables Vol C Tables 4.2.6.8 and 6.1.1.4'
H H 0.0000 0.0000 'International Tables Vol C Tables 4.2.6.8 and 6.1.1.4'
N N 0.0061 0.0033 'International Tables Vol C Tables 4.2.6.8 and 6.1.1.4'
O O 0.0106 0.0060 'International Tables Vol C Tables 4.2.6.8 and 6.1.1.4'
S S 0.1246 0.1234 'International Tables Vol C Tables 4.2.6.8 and 6.1.1.4'

loop_
_geom_angle_atom_site_label_1
_geom_angle_atom_site_label_2
_geom_angle_atom_site_label_3
_geom_angle
C2 C1 C6 122.0(3)
C2 C1 S1 121.5(3)
C6 C1 S1 116.4(3)
C1 C2 C3 118.0(3)
O3 C2 C1 117.8(3)
O3 C2 C3 124.2(4)
C2 C3 H3 119.6
C4 C3 C2 120.8(4)
C4 C3 H3 119.6
C3 C4 H4 119.5
C3 C4 C5 121.0(4)
C5 C4 H4 119.5
C6 C5 C4 119.6(3)
O4 C5 C4 116.6(4)
O4 C5 C6 123.8(4)
C1 C6 H6 120.7
C5 C6 C1 118.6(4)
C5 C6 H6 120.7
C8 C7 H7 108.8
C8 C7 C12 111.2(3)
C12 C7 H7 108.8
N1 C7 H7 108.8
N1 C7 C8 113.1(3)
N1 C7 C12 106.0(2)
C7 C8 H8A 109.4
C7 C8 H8B 109.4
C7 C8 C9 111.1(3)
H8A C8 H8B 108.0
C9 C8 H8A 109.4
C9 C8 H8B 109.4
C8 C9 H9A 109.4
C8 C9 H9B 109.4
H9A C9 H9B 108.0
C10 C9 C8 111.3(3)
C10 C9 H9A 109.4
C10 C9 H9B 109.4
C9 C10 H10A 109.4
C9 C10 H10B 109.4
H10A C10 H10B 108.0
C11 C10 C9 111.3(3)
C11 C10 H10A 109.4
C11 C10 H10B 109.4
C10 C11 H11A 109.2
C10 C11 H11B 109.2
C10 C11 C12 112.0(3)
H11A C11 H11B 107.9
C12 C11 H11A 109.2
C12 C11 H11B 109.2
C7 C12 H12 107.8
C11 C12 C7 112.0(3)
C11 C12 H12 107.8
N2 C12 C7 109.9(2)
N2 C12 C11 111.2(3)
N2 C12 H12 107.8
C14 C13 S2 119.8(2)
C18 C13 C14 121.8(3)
C18 C13 S2 118.4(2)
C15 C14 C13 117.8(3)
O7 C14 C13 116.8(3)
O7 C14 C15 125.4(3)
C14 C15 H15 119.8
C16 C15 C14 120.4(3)
C16 C15 H15 119.8
C15 C16 H16 119.4
C15 C16 C17 121.2(3)
C17 C16 H16 119.4
C18 C17 C16 119.3(3)
O8 C17 C16 115.7(3)
O8 C17 C18 125.0(3)
C13 C18 H18 120.3
C17 C18 C13 119.4(3)
C17 C18 H18 120.3
H19A C19 H19B 109.5
H19A C19 H19C 109.5
H19B C19 H19C 109.5
O3 C19 H19A 109.5
O3 C19 H19B 109.5
O3 C19 H19C 109.5
H20A C20 H20B 109.5
H20A C20 H20C 109.5
H20B C20 H20C 109.5
O4 C20 H20A 109.5
O4 C20 H20B 109.5
O4 C20 H20C 109.5
H21A C21 H21B 109.5
H21A C21 H21C 109.5
H21B C21 H21C 109.5
O7 C21 H21A 109.5
O7 C21 H21B 109.5
O7 C21 H21C 109.5
H22A C22 H22B 109.5
H22A C22 H22C 109.5
H22B C22 H22C 109.5
O8 C22 H22A 109.5
O8 C22 H22B 109.5
O8 C22 H22C 109.5
C7 N1 H1 117.3
C7 N1 S1 125.36(19)
S1 N1 H1 117.3
C12 N2 H2 119.6
C12 N2 S2 120.9(2)
S2 N2 H2 119.6
C2 O3 C19 118.7(3)
C5 O4 C20 118.5(3)
C14 O7 C21 117.9(2)
C17 O8 C22 119.3(3)
N1 S1 C1 108.99(14)
O1 S1 C1 107.06(15)
O1 S1 N1 105.20(14)
O2 S1 C1 106.99(15)
O2 S1 N1 109.35(15)
O2 S1 O1 118.96(16)
N2 S2 C13 107.22(13)
O5 S2 C13 108.92(14)
O5 S2 N2 106.68(15)
O5 S2 O6 119.05(15)
O6 S2 C13 106.85(15)
O6 S2 N2 107.59(13)

loop_
_geom_bond_atom_site_label_1
_geom_bond_atom_site_label_2
_geom_bond_distance
C1 C2 1.376(5)
C1 C6 1.398(4)
C1 S1 1.771(3)
C2 C3 1.389(5)
C2 O3 1.367(4)
C3 H3 0.9300
C3 C4 1.364(5)
C4 H4 0.9300
C4 C5 1.386(5)
C5 C6 1.381(5)
C5 O4 1.377(4)
C6 H6 0.9300
C7 H7 0.9800
C7 C8 1.515(4)
C7 C12 1.534(4)
C7 N1 1.469(4)
C8 H8A 0.9700
C8 H8B 0.9700
C8 C9 1.518(4)
C9 H9A 0.9700
C9 H9B 0.9700
C9 C10 1.516(4)
C10 H10A 0.9700
C10 H10B 0.9700
C10 C11 1.511(4)
C11 H11A 0.9700
C11 H11B 0.9700
C11 C12 1.530(4)
C12 H12 0.9800
C12 N2 1.474(4)
C13 C14 1.395(4)
C13 C18 1.385(4)
C13 S2 1.767(3)
C14 C15 1.384(4)
C14 O7 1.358(4)
C15 H15 0.9300
C15 C16 1.376(5)
C16 H16 0.9300
C16 C17 1.384(5)
C17 C18 1.376(4)
C17 O8 1.371(4)
C18 H18 0.9300
C19 H19A 0.9600
C19 H19B 0.9600
C19 H19C 0.9600
C19 O3 1.436(4)
C20 H20A 0.9600
C20 H20B 0.9600
C20 H20C 0.9600
C20 O4 1.417(5)
C21 H21A 0.9600
C21 H21B 0.9600
C21 H21C 0.9600
C21 O7 1.409(4)
C22 H22A 0.9600
C22 H22B 0.9600
C22 H22C 0.9600
C22 O8 1.398(4)
N1 H1 0.8600
N1 S1 1.612(2)
N2 H2 0.8600
N2 S2 1.624(3)
O1 S1 1.439(2)
O2 S1 1.428(3)
O5 S2 1.431(2)
O6 S2 1.433(2)

loop_
_geom_torsion_atom_site_label_1
_geom_torsion_atom_site_label_2
_geom_torsion_atom_site_label_3
_geom_torsion_atom_site_label_4
_geom_torsion
C1 C2 C3 C4 -0.6(5)
C1 C2 O3 C19 169.3(3)
C2 C1 C6 C5 -2.4(5)
C2 C1 S1 N1 -45.0(3)
C2 C1 S1 O1 68.3(3)
C2 C1 S1 O2 -163.2(3)
C2 C3 C4 C5 0.1(6)
C3 C2 O3 C19 -11.5(5)
C3 C4 C5 C6 -0.7(5)
C3 C4 C5 O4 -179.0(3)
C4 C5 C6 C1 1.8(5)
C4 C5 O4 C20 -179.9(4)
C6 C1 C2 C3 1.8(5)
C6 C1 C2 O3 -178.9(3)
C6 C1 S1 N1 139.3(2)
C6 C1 S1 O1 -107.4(3)
C6 C1 S1 O2 21.2(3)
C6 C5 O4 C20 1.9(6)
C7 C8 C9 C10 57.3(4)
C7 C12 N2 S2 124.7(2)
C7 N1 S1 C1 -49.4(3)
C7 N1 S1 O1 -163.9(3)
C7 N1 S1 O2 67.2(3)
C8 C7 C12 C11 52.7(4)
C8 C7 C12 N2 176.8(3)
C8 C7 N1 S1 -54.6(4)
C8 C9 C10 C11 -56.6(4)
C9 C10 C11 C12 53.9(4)
C10 C11 C12 C7 -52.2(4)
C10 C11 C12 N2 -175.6(3)
C11 C12 N2 S2 -110.6(3)
C12 C7 C8 C9 -55.1(4)
C12 C7 N1 S1 -176.7(2)
C12 N2 S2 C13 63.8(2)
C12 N2 S2 O5 -179.6(2)
C12 N2 S2 O6 -50.8(2)
C13 C14 C15 C16 -1.8(5)
C13 C14 O7 C21 -172.5(3)
C14 C13 C18 C17 0.1(5)
C14 C13 S2 N2 53.3(3)
C14 C13 S2 O5 -61.8(3)
C14 C13 S2 O6 168.5(2)
C14 C15 C16 C17 0.7(5)
C15 C14 O7 C21 8.3(5)
C15 C16 C17 C18 0.8(5)
C15 C16 C17 O8 179.7(3)
C16 C17 C18 C13 -1.3(5)
C16 C17 O8 C22 174.4(3)
C18 C13 C14 C15 1.4(4)
C18 C13 C14 O7 -177.9(3)
C18 C13 S2 N2 -127.6(3)
C18 C13 S2 O5 117.3(3)
C18 C13 S2 O6 -12.5(3)
C18 C17 O8 C22 -6.7(6)
N1 C7 C8 C9 -174.2(3)
N1 C7 C12 C11 176.0(3)
N1 C7 C12 N2 -59.9(3)
O3 C2 C3 C4 -179.9(3)
O4 C5 C6 C1 179.9(3)
O7 C14 C15 C16 177.4(3)
O8 C17 C18 C13 180.0(3)
S1 C1 C2 C3 -173.6(2)
S1 C1 C2 O3 5.7(4)
S1 C1 C6 C5 173.3(2)
S2 C13 C14 C15 -179.6(2)
S2 C13 C14 O7 1.1(4)
S2 C13 C18 C17 -178.9(2)
